data_1521988
loop_
_publ_author_name
'Stoewe, K.'

_publ_section_title
;
 The phase transition of Tl Te: crystal structure
;
_journal_name_full 'Journal of Solid State Chemistry'
_journal_page_first 123
_journal_page_last 132
_journal_volume 149
_journal_year 2000
_chemical_formula_sum 'Te Tl'
_chemical_name_systematic 'Tl Te'
_space_group_IT_number 137
_symmetry_space_group_name_Hall '-P 4ac 2a'
_symmetry_space_group_name_H-M 'P 42/n m c :2'
_cell_angle_alpha 90
_cell_angle_beta 90
_cell_angle_gamma 90
_cell_formula_units_Z 32
_cell_length_a 18.229
_cell_length_b 18.229
_cell_length_c 6.157
_cell_volume 2045.949
_citation_journal_id_ASTM JSSCBI
_cod_data_source_file Stoewe_JSSCBI_2000_1722.cif
_cod_data_source_block Te1Tl1
_cod_original_formula_sum 'Te1 Tl1'
_cod_database_code 1521988

loop_
_symmetry_equiv_pos_as_xyz
x,y,z
-y+1/2,x,z+1/2
-x+1/2,-y+1/2,z
y,-x+1/2,z+1/2
x+1/2,-y,-z
y+1/2,x+1/2,-z+1/2
-x,y+1/2,-z
-y,-x,-z+1/2
-x,-y,-z
y-1/2,-x,-z-1/2
x-1/2,y-1/2,-z
-y,x-1/2,-z-1/2
-x-1/2,y,z
-y-1/2,-x-1/2,z-1/2
x,-y-1/2,z
y,x,z-1/2

loop_
_atom_site_label
_atom_site_type_symbol
_atom_site_fract_x
_atom_site_fract_y
_atom_site_fract_z
_atom_site_occupancy
_atom_site_U_iso_or_equiv
Tl2 Tl+1 0.15462 0.07454 0.5055 1 0.0
Te1 Te-1 0.25 0.4145 0.0046 1 0.0
Tl1 Tl+1 0.075 0.84593 0.5077 1 0.0
Te4 Te-1 0.75 0.25 0.0193 1 0.0
Te3 Te-1 0.25 0.25 0.0032 1 0.0
Te5 Te-1 0.49673 0.50327 0.25 1 0.0
Te2 Te-1 0.25 0.9145 0.4767 1 0.0
